data_2241030
loop_
_publ_author_name
'Sreenivasa, S.'
'Naveen, S.'
'Lokanath, N. K.'
'Supriya, G. M.'
'Lakshmikantha, H. N.'
'Suchetan, P. A.'

_publ_section_title
;
 Crystal structures of three <i>N</i>-aryl-2,2,2-tribromoacetamides
;
_journal_coeditor_code HB7472
_journal_issue 9
_journal_name_full 'Acta Crystallographica Section E'
_journal_page_first 1048
_journal_page_last 1053
_journal_paper_doi 10.1107/S2056989015015248
_journal_volume 71
_journal_year 2015
_chemical_formula_iupac 'C8 H5 Br3 F N O'
_chemical_formula_moiety 'C8 H5 Br3 F N O'
_chemical_formula_sum 'C8 H5 Br3 F N O'
_chemical_formula_weight 389.86
_chemical_melting_point 403
_chemical_name_systematic
;
2,2,2-Tribromo-<i>N</i>-(2-fluorophenyl)acetamide
;
_space_group_IT_number 2
_symmetry_cell_setting triclinic
_symmetry_space_group_name_Hall '-P 1'
_symmetry_space_group_name_H-M 'P -1'
_atom_sites_solution_hydrogens geom
_atom_sites_solution_primary direct
_atom_sites_solution_secondary difmap
_audit_creation_method SHELXL-97
_cell_angle_alpha 85.858(8)
_cell_angle_beta 87.966(8)
_cell_angle_gamma 78.919(8)
_cell_formula_units_Z 2
_cell_length_a 6.1825(13)
_cell_length_b 8.929(2)
_cell_length_c 9.971(2)
_cell_measurement_reflns_used 123
_cell_measurement_temperature 296(2)
_cell_measurement_theta_max 59.99
_cell_measurement_theta_min 7.30
_cell_volume 538.6(2)
_computing_cell_refinement
;
APEX2 and SAINT-Plus (Bruker, 2009)
;
_computing_data_collection
;
APEX2 (Bruker, 2009)
;
_computing_data_reduction
;
SAINT-Plus and XPREP (Bruker, 2009)
;
_computing_molecular_graphics
;
Mercury (Macrae <i>et al.</i>,  2008)
;
_computing_publication_material
;
SHELXL97 (Sheldrick, 2008)
;
_computing_structure_refinement
;
SHELXL97 (Sheldrick, 2008)
;
_computing_structure_solution
;
SHELXS97 (Sheldrick, 2008)
;
_diffrn_ambient_temperature 296(2)
_diffrn_measured_fraction_theta_full 0.979
_diffrn_measured_fraction_theta_max 0.979
_diffrn_measurement_device_type 'Bruker APEXII'
_diffrn_measurement_method 'phi and \f scans'
_diffrn_radiation_monochromator graphite
_diffrn_radiation_source 'fine-focus sealed tube'
_diffrn_radiation_type CuK\a
_diffrn_radiation_wavelength 1.54178
_diffrn_reflns_av_R_equivalents 0.0510
_diffrn_reflns_av_sigmaI/netI 0.0517
_diffrn_reflns_limit_h_max 6
_diffrn_reflns_limit_h_min -6
_diffrn_reflns_limit_k_max 10
_diffrn_reflns_limit_k_min -10
_diffrn_reflns_limit_l_max 10
_diffrn_reflns_limit_l_min -11
_diffrn_reflns_number 4683
_diffrn_reflns_theta_full 59.99
_diffrn_reflns_theta_max 59.99
_diffrn_reflns_theta_min 7.30
_diffrn_standards_decay_% 0.1
_diffrn_standards_interval_count 1
_diffrn_standards_interval_time 5
_diffrn_standards_number 1
_exptl_absorpt_coefficient_mu 13.774
_exptl_absorpt_correction_T_max 0.053
_exptl_absorpt_correction_T_min 0.048
_exptl_absorpt_correction_type multi-scan
_exptl_absorpt_process_details
;
(SADABS; Bruker, 2009)
;
_exptl_crystal_colour colourless
_exptl_crystal_density_diffrn 2.404
_exptl_crystal_density_method 'not measured'
_exptl_crystal_description prism
_exptl_crystal_F_000 364
_exptl_crystal_size_max 0.28
_exptl_crystal_size_mid 0.24
_exptl_crystal_size_min 0.22
_refine_diff_density_max 0.964
_refine_diff_density_min -0.604
_refine_ls_extinction_coef 0.0074(12)
_refine_ls_extinction_expression Fc^*^=kFc[1+0.001xFc^2^\l^3^/sin(2\q)]^-1/4^
_refine_ls_extinction_method SHELXL
_refine_ls_goodness_of_fit_ref 1.104
_refine_ls_hydrogen_treatment constr
_refine_ls_matrix_type full
_refine_ls_number_parameters 128
_refine_ls_number_reflns 1549
_refine_ls_number_restraints 0
_refine_ls_restrained_S_all 1.104
_refine_ls_R_factor_all 0.0460
_refine_ls_R_factor_gt 0.0449
_refine_ls_shift/su_max 0.000
_refine_ls_shift/su_mean 0.000
_refine_ls_structure_factor_coef Fsqd
_refine_ls_weighting_details 'calc w=1/[\s^2^(Fo^2^)+(0.0730P)^2^+0.4735P] where P=(Fo^2^+2Fc^2^)/3'
_refine_ls_weighting_scheme calc
_refine_ls_wR_factor_gt 0.1182
_refine_ls_wR_factor_ref 0.1198
_reflns_number_gt 1485
_reflns_number_total 1549
_reflns_threshold_expression >2\s(I)
_cod_data_source_file hb7472sup1.cif
_cod_data_source_block I
_cod_database_code 2241030

loop_
_symmetry_equiv_pos_as_xyz
'x, y, z'
'-x, -y, -z'

loop_
_atom_site_type_symbol
_atom_site_label
_atom_site_fract_x
_atom_site_fract_y
_atom_site_fract_z
_atom_site_U_iso_or_equiv
_atom_site_adp_type
_atom_site_calc_flag
_atom_site_refinement_flags
_atom_site_occupancy
_atom_site_symmetry_multiplicity
F F1 0.3498(7) 0.6456(4) 0.5450(4) 0.0760(11) Uani d . 1 1
C C2 0.4528(10) 0.7432(6) 0.6065(5) 0.0501(12) Uani d . 1 1
C C1 0.6308(9) 0.7870(5) 0.5395(5) 0.0429(11) Uani d . 1 1
C C6 0.7390(10) 0.8852(6) 0.6027(5) 0.0536(13) Uani d . 1 1
H H6 0.8603 0.9181 0.5613 0.064 Uiso calc R 1 1
C C5 0.6636(11) 0.9331(6) 0.7277(5) 0.0569(14) Uani d . 1 1
H H5 0.7358 0.9984 0.7698 0.068 Uiso calc R 1 1
C C4 0.4852(11) 0.8866(7) 0.7908(6) 0.0607(14) Uani d . 1 1
H H4 0.4378 0.9204 0.8748 0.073 Uiso calc R 1 1
C C3 0.3764(11) 0.7905(7) 0.7305(6) 0.0614(15) Uani d . 1 1
H H3 0.2547 0.7583 0.7722 0.074 Uiso calc R 1 1
N N1 0.6900(8) 0.7303(5) 0.4129(4) 0.0487(10) Uani d . 1 1
H H1 0.6157 0.6658 0.3871 0.058 Uiso calc R 1 1
C C7 0.8475(8) 0.7644(5) 0.3276(5) 0.0430(11) Uani d . 1 1
O O1 0.9690(8) 0.8512(5) 0.3453(4) 0.0735(14) Uani d . 1 1
C C8 0.8737(8) 0.6801(5) 0.1956(5) 0.0410(11) Uani d . 1 1
Br Br1 0.99546(11) 0.80114(7) 0.05528(5) 0.0602(3) Uani d . 1 1
Br Br2 1.07967(10) 0.48905(6) 0.23436(7) 0.0669(3) Uani d . 1 1
Br Br3 0.60118(10) 0.63535(7) 0.13471(6) 0.0600(3) Uani d . 1 1

loop_
_atom_site_aniso_label
_atom_site_aniso_U_11
_atom_site_aniso_U_22
_atom_site_aniso_U_33
_atom_site_aniso_U_12
_atom_site_aniso_U_13
_atom_site_aniso_U_23
F1 0.073(2) 0.089(2) 0.081(2) -0.049(2) 0.0223(19) -0.0244(19)
C2 0.054(3) 0.045(3) 0.055(3) -0.019(2) 0.003(2) -0.003(2)
C1 0.047(3) 0.041(2) 0.040(2) -0.010(2) 0.001(2) 0.0047(19)
C6 0.065(4) 0.053(3) 0.047(3) -0.023(3) 0.004(2) 0.001(2)
C5 0.070(4) 0.053(3) 0.050(3) -0.018(3) -0.008(3) -0.005(2)
C4 0.073(4) 0.057(3) 0.051(3) -0.011(3) 0.009(3) -0.005(2)
C3 0.063(4) 0.058(3) 0.061(3) -0.012(3) 0.023(3) -0.003(3)
N1 0.057(3) 0.048(2) 0.048(2) -0.026(2) 0.009(2) -0.0048(17)
C7 0.041(3) 0.042(3) 0.046(2) -0.012(2) 0.000(2) 0.0031(19)
O1 0.078(3) 0.096(3) 0.064(2) -0.060(3) 0.017(2) -0.022(2)
C8 0.033(2) 0.046(3) 0.046(2) -0.0129(19) 0.0032(19) -0.001(2)
Br1 0.0689(5) 0.0687(5) 0.0477(4) -0.0297(3) 0.0123(3) 0.0032(3)
Br2 0.0537(5) 0.0484(5) 0.0950(6) -0.0024(3) -0.0021(3) -0.0005(3)
Br3 0.0455(5) 0.0839(5) 0.0573(5) -0.0263(3) -0.0035(3) -0.0095(3)

loop_
_atom_type_symbol
_atom_type_description
_atom_type_scat_dispersion_real
_atom_type_scat_dispersion_imag
_atom_type_scat_source
C C 0.0181 0.0091 'International Tables Vol C Tables 4.2.6.8 and 6.1.1.4'
N N 0.0311 0.0180 'International Tables Vol C Tables 4.2.6.8 and 6.1.1.4'
O O 0.0492 0.0322 'International Tables Vol C Tables 4.2.6.8 and 6.1.1.4'
F F 0.0727 0.0534 'International Tables Vol C Tables 4.2.6.8 and 6.1.1.4'
Br Br -0.6763 1.2805 'International Tables Vol C Tables 4.2.6.8 and 6.1.1.4'
H H 0.0000 0.0000 'International Tables Vol C Tables 4.2.6.8 and 6.1.1.4'

loop_
_geom_angle_atom_site_label_1
_geom_angle_atom_site_label_2
_geom_angle_atom_site_label_3
_geom_angle
F1 C2 C3 119.2(5)
F1 C2 C1 116.9(5)
C3 C2 C1 123.9(5)
C2 C1 C6 117.3(5)
C2 C1 N1 117.8(5)
C6 C1 N1 124.9(5)
C5 C6 C1 119.2(5)
C5 C6 H6 120.4
C1 C6 H6 120.4
C4 C5 C6 121.5(5)
C4 C5 H5 119.2
C6 C5 H5 119.2
C5 C4 C3 120.2(5)
C5 C4 H4 119.9
C3 C4 H4 119.9
C2 C3 C4 117.8(6)
C2 C3 H3 121.1
C4 C3 H3 121.1
C7 N1 C1 127.9(4)
C7 N1 H1 116.1
C1 N1 H1 116.1
O1 C7 N1 126.1(5)
O1 C7 C8 118.7(4)
N1 C7 C8 115.3(4)
C7 C8 Br1 109.6(3)
C7 C8 Br3 113.7(3)
Br1 C8 Br3 108.8(2)
C7 C8 Br2 105.9(3)
Br1 C8 Br2 109.6(2)
Br3 C8 Br2 109.1(2)

loop_
_geom_bond_atom_site_label_1
_geom_bond_atom_site_label_2
_geom_bond_distance
F1 C2 1.363(6)
C2 C3 1.374(8)
C2 C1 1.373(8)
C1 C6 1.396(7)
C1 N1 1.405(6)
C6 C5 1.382(8)
C6 H6 0.9300
C5 C4 1.369(9)
C5 H5 0.9300
C4 C3 1.370(9)
C4 H4 0.9300
C3 H3 0.9300
N1 C7 1.334(6)
N1 H1 0.8600
C7 O1 1.204(6)
C7 C8 1.551(7)
C8 Br1 1.927(4)
C8 Br3 1.932(5)
C8 Br2 1.946(5)

loop_
_geom_hbond_atom_site_label_D
_geom_hbond_atom_site_label_H
_geom_hbond_atom_site_label_A
_geom_hbond_distance_DH
_geom_hbond_distance_HA
_geom_hbond_distance_DA
_geom_hbond_angle_DHA
_geom_hbond_publ_flag
N1 H1 Br3 0.86 2.56 3.056(4) 118 yes
N1 H1 F1 0.86 2.26 2.646(6) 107 yes
C6 H6 O1 0.93 2.32 2.896(7) 120 yes

loop_
_geom_torsion_atom_site_label_1
_geom_torsion_atom_site_label_2
_geom_torsion_atom_site_label_3
_geom_torsion_atom_site_label_4
_geom_torsion
F1 C2 C1 C6 -179.1(5)
C3 C2 C1 C6 0.1(8)
F1 C2 C1 N1 1.0(7)
C3 C2 C1 N1 -179.7(5)
C2 C1 C6 C5 0.0(8)
N1 C1 C6 C5 179.8(5)
C1 C6 C5 C4 -0.1(9)
C6 C5 C4 C3 0.0(9)
F1 C2 C3 C4 179.0(6)
C1 C2 C3 C4 -0.2(9)
C5 C4 C3 C2 0.2(9)
C2 C1 N1 C7 175.8(5)
C6 C1 N1 C7 -4.0(8)
C1 N1 C7 O1 0.2(9)
C1 N1 C7 C8 179.3(5)
O1 C7 C8 Br1 -27.4(6)
N1 C7 C8 Br1 153.5(4)
O1 C7 C8 Br3 -149.4(5)
N1 C7 C8 Br3 31.5(5)
O1 C7 C8 Br2 90.8(5)
N1 C7 C8 Br2 -88.3(4)

_cod_database_fobs_code 2241030
